data_2009452
loop_
_publ_author_name
'Garcia, J.G.'
'Morales, G.'
'Fronczek, F.R.'
'McLaughlin, M.L.'

_publ_section_title
;The structures of
 <i>endo</i>-13-<i>syn</i>-methyltricyclo[8.2.1.0^2,9^]trideca-5,11-dien-13-<i>anti</i>-ol,
 <i>endo</i>-13-<i>syn</i>-methyltricyclo[8.2.1.0^2,9^]trideca-5,11-dien-13-<i>anti</i>-yl
 acetate and its corresponding <i>endo</i>-<i>endo</i>-<i>anti</i>
 Diels--Alder adducts with
 1,2,3,4-tetrachloro-5,5-dimethoxy-1,3-cyclopentadiene and
 hexachlorocyclopentadiene
;
_journal_issue 2
_journal_name_full 'Acta Crystallographica Section C'
_journal_page_first 317
_journal_page_last 324
_journal_paper_doi 10.1107/S0108270193007061
_journal_volume 50
_journal_year 1994
_chemical_formula_moiety 'C14 H20 O1'
_chemical_formula_sum 'C14 H20 O'
_chemical_formula_weight 204.3
_space_group_IT_number 2
_space_group_name_Hall '-P 1'
_space_group_name_H-M_alt 'P -1'
_symmetry_cell_setting triclinic
_symmetry_space_group_name_Hall '-P 1'
_symmetry_space_group_name_H-M 'P -1'
_atom_type_scat_source IntTabIV
_cell_angle_alpha 77.970(10)
_cell_angle_beta 70.28(2)
_cell_angle_gamma 70.560(10)
_cell_formula_units_Z 8
_cell_length_a 11.575(3)
_cell_length_b 14.1480(13)
_cell_length_c 17.132(3)
_cell_measurement_reflns_used 25
_cell_measurement_temperature 297
_cell_measurement_theta_max 12
_cell_measurement_theta_min 9
_cell_volume 2475.8(9)
_diffrn_measurement_device 'Enraf-Nonius CAD-4'
_diffrn_measurement_method \w-2\q
_diffrn_radiation_type MoK\a
_diffrn_radiation_wavelength 0.71073
_diffrn_reflns_limit_h_max 13
_diffrn_reflns_limit_h_min 0
_diffrn_reflns_limit_k_max 16
_diffrn_reflns_limit_k_min -15
_diffrn_reflns_limit_l_max 20
_diffrn_reflns_limit_l_min -18
_diffrn_reflns_number 8688
_diffrn_reflns_theta_max 25
_diffrn_standards_decay_% -4.6
_diffrn_standards_interval_time 166.67
_diffrn_standards_number 3
_exptl_absorpt_coefficient_mu 0.06
_exptl_absorpt_correction_type none
_exptl_crystal_colour colorless
_exptl_crystal_density_diffrn 1.096
_exptl_crystal_description parallelepiped
_exptl_crystal_size_max 0.55
_exptl_crystal_size_mid 0.52
_exptl_crystal_size_min 0.32
_refine_diff_density_max 0.36
_refine_diff_density_min -0.09
_refine_ls_extinction_coef 3.9E-7(3)
_refine_ls_extinction_method '(1 + gI~c~)^-1^ applied to F~c~'
_refine_ls_goodness_of_fit_obs 2.839
_refine_ls_hydrogen_treatment 'H atoms refined isotropically'
_refine_ls_number_parameters 558
_refine_ls_number_reflns 5262
_refine_ls_R_factor_obs 0.063
_refine_ls_shift/esd_max 0.05
_refine_ls_structure_factor_coef F
_refine_ls_weighting_details 'w = 4F~o~^2^[\s^2^(I) + (0.02F~o~^2^)^2^]^-1^'
_refine_ls_weighting_scheme calc
_refine_ls_wR_factor_obs 0.066
_reflns_number_observed 5262
_reflns_number_total 8688
_reflns_observed_criterion I>2\s(I)
_cod_data_source_file hh1071.cif
_cod_data_source_block hh1071_structure_1_of_4
_cod_depositor_comments
;
The following automatic conversions were performed:

'_refine_ls_weighting_scheme' value '4F~o~^2^[\s^2^(I) +
(0.02F~o~^2^)^2^]^-1^' was changed to 'calc'. New tag
'_refine_ls_weighting_details' was created. The value of the new tag
was set to 'w = 4F~o~^2^[\s^2^(I) + (0.02F~o~^2^)^2^]^-1^'.

Automatic conversion script
Id: cif_fix_values 3143 2015-03-26 13:38:13Z robertas 
;
_cod_original_formula_sum 'C14 H20 O1'
_cod_database_code 2009452

loop_
_space_group_symop_id
_space_group_symop_operation_xyz
1 x,y,z
2 -x,-y,-z

loop_
_atom_site_label
_atom_site_fract_x
_atom_site_fract_y
_atom_site_fract_z
O1A .0873(2) -.05260(10) .79820(10)
C1A -.0305(2) -.1142(2) .7128(2)
C2A .0579(2) -.2104(2) .7494(2)
C3A .0645(3) -.3143(2) .7320(2)
C4A .1160(5) -.3419(3) .6424(3)
C5A .1690(4) -.2700(3) .5785(2)
C6A .1027(3) -.1823(3) .5463(2)
C7A -.0352(4) -.1411(4) .5706(2)
C8A -.1053(3) -.1277(2) .6594(2)
C9A -.1184(2) -.0628(2) .7919(2)
C10A -.2003(3) -.1291(2) .8427(2)
C11A -.1265(3) -.2090(2) .8740(2)
C12A .0073(3) -.1979(2) .8435(2)
C13A -.0248(2) -.0836(2) .8433(2)
C14A -.0804(3) -.0419(2) .9269(2)
O1B .0856(2) .14700(10) .77510(10)
C1B -.1330(2) .2926(2) .8321(2)
C2B -.0245(2) .3459(2) .7986(2)
C3B -.0596(3) .4580(2) .8071(2)
C4B -.0847(3) .4868(2) .8925(2)
C5B -.1041(3) .4101(2) .9649(2)
C6B -.1998(3) .3704(2) .9902(2)
C7B -.3021(3) .3956(3) .9512(2)
C8B -.2703(3) .3556(2) .8699(2)
C9B -.1197(2) .2452(2) .7548(2)
C10B -.1578(3) .3306(2) .6913(2)
C11B -.0672(3) .3761(2) .6630(2)
C12B .0333(2) .3216(2) .7065(2)
C13B .0255(2) .2133(2) .7151(2)
C14B .0738(3) .1630(2) .6356(2)
O1C .3501(2) .08490(10) .70480(10)
C1C .3755(2) .2419(2) .7587(2)
C2C .4577(2) .1447(2) .7983(2)
C3C .5242(3) .1537(2) .8585(2)
C4C .4332(4) .1806(3) .9454(2)
C5C .4156(3) .2836(3) .9618(2)
C6C .3506(3) .3673(3) .9274(2)
C7C .2815(3) .3716(3) .8677(2)
C8C .3670(3) .3447(2) .7785(2)
C9C .4330(3) .2291(2) .6651(2)
C10C .5671(3) .2386(2) .6401(2)
C11C .6362(3) .1577(2) .6738(2)
C12C .5511(2) .0925(2) .7210(2)
C13C .4644(2) .1151(2) .6645(2)
C14C .5266(3) .0732(2) .5806(2)
O1D .3519(2) -.11560(10) .72740(10)
C1D .4655(2) -.3103(2) .6902(2)
C2D .5742(2) -.2567(2) .6614(2)
C3D .7114(3) -.3163(2) .6198(2)
C4D .7382(3) -.3352(2) .5290(2)
C5D .7549(3) -.4391(3) .5155(2)
C6D .6638(3) -.4827(2) .5383(2)
C7D .5272(3) -.4346(2) .5814(2)
C8D .4998(3) -.4196(2) .6731(2)
C9D .4086(3) -.2958(2) .7837(2)
C10D .5110(3) -.3550(2) .8247(2)
C11D .5994(3) -.3084(2) .8009(2)
C12D .5601(2) -.2176(2) .7426(2)
C13D .4143(2) -.1881(2) .7835(2)
C14D .3654(3) -.1465(2) .8672(2)
H0HA .075(2) .005(2) .7990(10)
H0HB .155(2) .1370(10) .7580(10)
H0HC .362(2) .030(2) .7020(10)
H0HD .278(3) -.108(2) .744(2)
H1A .0201 -.0760 .6718
H2A .1450 -.2123 .7227
H31A -.0201 -.3202 .7531
H32A .1170 -.3628 .7625
H41A .0474 -.3502 .6284
H42A .1815 -.4040 .6412
H5A .2596 -.2867 .5573
H6A .1506 -.1437 .5035
H71A -.0685 -.1844 .5544
H72A -.0539 -.0765 .5398
H81A -.1769 -.0696 .6610
H82A -.1343 -.1854 .6838
H9A -.1652 .0049 .7798
H10A -.2893 -.1156 .8508
H11A -.1523 -.2641 .9094
H12A .0639 -.2414 .8736
H141A -.1552 -.0621 .9575
H142A -.0191 -.0670 .9571
H143A -.1018 .0295 .9184
H1B -.1211 .2469 .8798
H2B .0325 .3214 .8318
H31B -.1347 .4906 .7901
H32B .0090 .4825 .7703
H41B -.1595 .5424 .9018
H42B -.0136 .5070 .8912
H5B -.0429 .3880 .9952
H6B -.2027 .3213 1.0375
H71B -.3313 .4670 .9421
H72B -.3693 .3707 .9895
H81B -.3248 .3147 .8777
H82B -.2892 .4119 .8302
H9B -.1646 .1959 .7682
H10B -.2334 .3484 .6747
H11B -.0656 .4331 .6224
H12B .1136 .3350 .6802
H141B .0347 .2060 .5953
H142B .1640 .1502 .6145
H143B .0526 .1010 .6472
H1C .2874 .2452 .7821
H2C .4028 .1079 .8368
H31C .5662 .2046 .8345
H32C .5858 .0909 .8655
H41C .4671 .1341 .9864
H42C .3519 .1744 .9498
H5C .4544 .2900 1.0004
H6C .3478 .4293 .9419
H71C .2269 .4382 .8624
H72C .2312 .3258 .8902
H81C .3330 .3946 .7392
H82C .4510 .3458 .7726
H9C .3799 .2731 .6327
H10C .5959 .2932 .6060
H11C .7243 .1431 .6692
H12C .5954 .0243 .7344
H141C .6027 .0925 .5528
H142C .5467 .0017 .5889
H143C .4690 .0991 .5476
H1D .4078 -.2808 .6575
H2D .5623 -.2069 .6158
H31D .7297 -.3799 .6518
H32D .7671 -.2801 .6200
H41D .8143 -.3177 .4966
H42D .6683 -.2921 .5096
H5D .8386 -.4772 .4880
H6D .6864 -.5502 .5264
H71D .4780 -.4759 .5798
H72D .5008 -.3704 .5518
H81D .4302 -.4456 .7056
H82D .5739 -.4567 .6900
H9D .3291 -.3110 .8081
H10D 0.5113 -0.4154 0.8163
H11D 0.6752 -0.3285 0.8176
H12D 0.6038 -0.1682 0.7331
H141D 0.4056 -0.1933 0.9052
H142D 0.3847 -0.0845 0.8603
H143D 0.2753 -0.1354 0.8881

loop_
_geom_angle_atom_site_label_1
_geom_angle_atom_site_label_2
_geom_angle_atom_site_label_3
_geom_angle
_geom_angle_publ_flag
C13A O1A HOHA 111(2) yes
C2A C1A C8A 118.4(2) yes
C2A C1A C9A 102.2(2) yes
C8A C1A C9A 112.8(2) yes
C1A C2A C3A 119.0(3) yes
C1A C2A C12A 101.8(2) yes
C3A C2A C12A 112.4(2) yes
C2A C3A C4A 120.0(3) yes
C3A C4A C5A 116.7(4) yes
C4A C5A C6A 126.5(4) yes
C5A C6A C7A 126.0(4) yes
C6A C7A C8A 119.3(4) yes
C1A C8A C7A 116.7(3) yes
C1A C9A C10A 107.2(2) yes
C1A C9A C13A 101.7(2) yes
C10A C9A C13A 100.5(2) yes
C9A C10A C11A 107.2(3) yes
C10A C11A C12A 107.6(3) yes
C2A C12A C11A 107.0(3) yes
C2A C12A C13A 102.3(2) yes
C11A C12A C13A 99.5(2) yes
O1A C13A C9A 113.1(2) yes
C10B C11B C12B 107.5(2) yes
C2B C12B C11B 107.1(2) yes
C2B C12B C13B 101.6(2) yes
C11B C12B C13B 99.7(3) yes
O1B C13B C9B 109.2(2) yes
O1B C13B C12B 112.5(3) yes
O1B C13B C14B 108.6(2) yes
C9B C13B C12B 92.3(2) yes
C9B C13B C14B 116.4(3) yes
C12B C13B C14B 117.0(2) yes
C13C O1C HOHC 111(2) yes
C2C C1C C8C 119.3(3) yes
C2C C1C C9C 101.9(2) yes
C8C C1C C9C 112.9(2) yes
C1C C2C C3C 119.6(3) yes
C1C C2C C12C 102.3(2) yes
C3C C2C C12C 113.4(2) yes
O1A C13A C12A 108.9(2) yes
O1A C13A C14A 108.7(3) yes
C9A C13A C12A 91.9(2) yes
C9A C13A C14A 115.9(2) yes
C12A C13A C14A 117.5(2) yes
C13B O1B HOHB 109.0(10) yes
C2B C1B C8B 118.6(2) yes
C2B C1B C9B 102.3(2) yes
C8B C1B C9B 112.2(3) yes
C1B C2B C3B 118.5(2) yes
C1B C2B C12B 102.0(2) yes
C3B C2B C12B 113.1(2) yes
C2B C3B C4B 117.2(2) yes
C3B C4B C5B 118.3(3) yes
C4B C5B C6B 124.5(3) yes
C5B C6B C7B 125.0(3) yes
C6B C7B C8B 117.5(2) yes
C1B C8B C7B 118.4(3) yes
C1B C9B C10B 107.0(2) yes
C1B C9B C13B 102.2(2) yes
C10B C9B C13B 99.7(2) yes
C9B C10B C11B 107.4(3) yes
C1C C8C C7C 115.0(3) yes
C1C C9C C10C 106.7(3) yes
C1C C9C C13C 102.5(2) yes
C10C C9C C13C 99.4(2) yes
C9C C10C C11C 107.5(3) yes
C10C C11C C12C 107.4(3) yes
C2C C12C C11C 107.1(2) yes
C2C C12C C13C 101.7(2) yes
C11C C12C C13C 100.1(2) yes
O1C C13C C9C 109.1(2) yes
O1C C13C C12C 112.9(2) yes
O1C C13C C14C 108.2(3) yes
C9C C13C C12C 92.1(2) yes
C9C C13C C14C 117.6(2) yes
C12C C13C C14C 116.2(2) yes
C13D O1D HOHD 110(2) yes
C2D C1D C8D 118.8(2) yes
C2C C3C C4C 114.3(3) yes
C3C C4C C5C 113.9(3) yes
C4C C5C C6C 125.5(4) yes
C5C C6C C7C 124.6(4) yes
C6C C7C C8C 115.8(3) yes
C2D C3D C4D 115.2(3) yes
C3D C4D C5D 116.3(3) yes
C4D C5D C6D 125.2(3) yes
C5D C6D C7D 125.0(3) yes
C6D C7D C8D 114.8(3) yes
C1D C8D C7D 115.2(2) yes
C1D C9D C10D 106.9(2) yes
C1D C9D C13D 101.6(2) yes
C10D C9D C13D 99.4(3) yes
C9D C10D C11D 107.7(2) yes
C2D C1D C9D 102.5(2) yes
C8D C1D C9D 113.3(2) yes
C1D C2D C3D 119.1(2) yes
C1D C2D C12D 101.9(2) yes
C3D C2D C12D 113.0(3) yes
C10D C11D C12D 107.8(3) yes
C2D C12D C11D 106.6(2) yes
C2D C12D C13D 102.6(3) yes
C11D C12D C13D 99.5(2) yes
O1D C13D C9D 112.5(3) yes
O1D C13D C12D 109.6(2) yes
O1D C13D C14D 108.1(2) yes
C9D C13D C12D 92.1(2) yes
C9D C13D C14D 117.1(2) yes
C12D C13D C14D 116.8(3) yes

loop_
_geom_bond_atom_site_label_1
_geom_bond_atom_site_label_2
_geom_bond_distance
_geom_bond_publ_flag
O1A C13A 1.426(3) yes
O1A HOHA 0.77(2) yes
C1A C2A 1.564(3) yes
C1A C8A 1.530(5) yes
C1A C9A 1.546(3) yes
C2A C3A 1.532(4) yes
C2A C12A 1.544(4) yes
C3A C4A 1.529(6) yes
C4A C5A 1.452(6) yes
C5A C6A 1.342(5) yes
C6A C7A 1.447(5) yes
C7A C8A 1.481(5) yes
C9A C10A 1.493(4) yes
C9A C13A 1.536(4) yes
C10A C11A 1.307(4) yes
C11A C12A 1.509(5) yes
C12A C13A 1.533(4) yes
C13A C14A 1.515(4) yes
O1B C13B 1.438(3) yes
O1B HOHB 0.73(2) yes
C1B C2B 1.561(4) yes
C1B C8B 1.531(3) yes
C4C C5C 1.476(6) yes
C5C C6C 1.315(5) yes
C6C C7C 1.477(6) yes
C7C C8C 1.558(5) yes
C9C C10C 1.509(5) yes
C9C C13C 1.531(4) yes
C10C C11C 1.308(4) yes
C11C C12C 1.494(4) yes
C12C C13C 1.536(5) yes
C13C C14C 1.519(4) yes
O1D C13D 1.436(3) yes
O1D HOHD 0.79(3) yes
C1D C2D 1.569(4) yes
C1D C8D 1.529(4) yes
C1B C9B 1.545(4) yes
C2B C3B 1.526(4) yes
C2B C12B 1.553(4) yes
C3B C4B 1.507(5) yes
C4B C5B 1.476(4) yes
C5B C6B 1.312(5) yes
C6B C7B 1.458(5) yes
C7B C8B 1.497(5) yes
C9B C10B 1.503(4) yes
C9B C13B 1.531(3) yes
C10B C11B 1.313(5) yes
C11B C12B 1.501(4) yes
C12B C13B 1.538(4) yes
C13B C14B 1.515(4) yes
O1C C13C 1.431(3) yes
O1C HOHC 0.74(2) yes
C1C C2C 1.560(3) yes
C1C C8C 1.526(4) yes
C1C C9C 1.539(4) yes
C2C C3C 1.526(5) yes
C2C C12C 1.542(3) yes
C3C C4C 1.543(4) yes
C1D C9D 1.541(4) yes
C2D C3D 1.529(3) yes
C2D C12D 1.541(4) yes
C3D C4D 1.542(5) yes
C4D C5D 1.474(5) yes
C5D C6D 1.303(6) yes
C6D C7D 1.488(4) yes
C7D C8D 1.540(5) yes
C9D C10D 1.502(4) yes
C9D C13D 1.546(4) yes
C10D C11D 1.305(5) yes
C11D C12D 1.497(4) yes
C12D C13D 1.539(3) yes
C13D C14D 1.518(4) yes

loop_
_geom_torsion_atom_site_label_1
_geom_torsion_atom_site_label_2
_geom_torsion_atom_site_label_3
_geom_torsion_atom_site_label_4
_geom_torsion
_geom_torsion_publ_flag
C8A C1A C2A C3A -1.1(4) yes
C6A C7A C8A C1A 25.7(5) yes
C4A C5A C6A C7A 1.5(7) yes
C2A C3A C4A C5A 6.2(6) yes
C8B C1B C2B C3B 1.6(4) yes
C6B C7B C8B C1B -1.0(4) yes
C4B C5B C6B C7B -0.2(5) yes
C2B C3B C4B C5B -14.1(5) yes
C8C C1C C2C C3C 2.2(4) yes
C6C C7C C8C C1C 106.3(4) yes
C4C C5C C6C C7C 1.5(6) yes
C2C C3C C4C C5C -109.6(4) yes
C8D C1D C2D C3D -1.9(4) yes
C6D C7D C8D C1D 109.0(3) yes
C4D C5D C6D C7D 0.3(5) yes
C2D C3D C4D C5D -107.3(4) yes
